data_8100544
loop_
_publ_author_name
'Tojo, Kaoru'

_publ_section_title
;
Refinement of the crystal structure of 3,4:9,10-perylene-bis(dicarboximide), 
C~24~H~10~N~2~O~4~, at 263 K
;
_journal_issue 1
_journal_name_full 'Zeitschrift f\"ur Kristallographie - New Crystal Structures'
_journal_page_first 45
_journal_page_last 46
_journal_volume 217
_journal_year 2002
_chemical_formula_moiety 'C24 H10 N2 O4 '
_chemical_formula_structural 'C24 H10 N2 O4 '
_chemical_formula_sum 'C24 H10 N2 O4'
_chemical_formula_weight 390.35
_space_group_IT_number 14
_symmetry_cell_setting monoclinic
_symmetry_space_group_name_Hall '-P 2yn'
_symmetry_space_group_name_H-M 'P 1 21/n 1'
_cell_angle_alpha 90
_cell_angle_beta 91.33(4)
_cell_angle_gamma 90
_cell_formula_units_Z 2
_cell_length_a 4.865(4)
_cell_length_b 14.660(7)
_cell_length_c 10.844(3)
_cell_measurement_temperature 263.2
_cell_volume 773.0(7)
_exptl_crystal_density_diffrn 1.677
_cod_original_sg_symbol_H-M 'P 21/n'
_cod_original_formula_sum 'C24 H10 N2 O4 '
_cod_database_code 8100544

loop_
_symmetry_equiv_pos_as_xyz
x,y,z
1/2-x,1/2+y,1/2-z
-x,-y,-z
1/2+x,1/2-y,1/2+z

loop_
_atom_site_label
_atom_site_type_symbol
_atom_site_fract_x
_atom_site_fract_y
_atom_site_fract_z
_atom_site_U_iso_or_equiv
_atom_site_adp_type
_atom_site_occupancy
_atom_site_calc_flag
_atom_site_refinement_flags
_atom_site_disorder_assembly
_atom_site_disorder_group
O(1) O 0.732(1) 0.5793(5) 0.9548(6) 0.031(2) Uani 1.00 d . . .
O(2) O 0.933(1) 0.3071(5) 0.7844(6) 0.035(2) Uani 1.00 d . . .
N(1) N 0.822(2) 0.4431(6) 0.8651(7) 0.023(2) Uani 1.00 d . . .
C(1) C 0.685(2) 0.5219(7) 0.8726(9) 0.025(3) Uani 1.00 d . . .
C(2) C 0.462(2) 0.5370(7) 0.7799(8) 0.020(3) Uani 1.00 d . . .
C(3) C 0.313(2) 0.6153(8) 0.7780(8) 0.031(3) Uani 1.00 d . . .
C(4) C 0.104(2) 0.6300(7) 0.6879(8) 0.027(3) Uani 1.00 d . . .
C(5) C 0.050(2) 0.5669(7) 0.5954(8) 0.019(3) Uani 1.00 d . . .
C(6) C 0.204(2) 0.4852(6) 0.5955(8) 0.017(3) Uani 1.00 d . . .
C(7) C 0.159(2) 0.4167(7) 0.5008(7) 0.017(3) Uani 1.00 d . . .
C(8) C 0.320(2) 0.3392(7) 0.5043(8) 0.023(3) Uani 1.00 d . . .
C(9) C 0.524(2) 0.3246(6) 0.5951(7) 0.026(3) Uani 1.00 d . . .
C(10) C 0.574(2) 0.3899(6) 0.6849(7) 0.019(3) Uani 1.00 d . . .
C(11) C 0.797(2) 0.3744(6) 0.7791(8) 0.019(3) Uani 1.00 d . . .
C(12) C 0.417(2) 0.4701(7) 0.6885(8) 0.020(3) Uani 1.00 d . . .
H(1) H 0.2962 0.3002 0.4510 0.0259 Uiso 1.00 calc . . .
H(2) H 0.6143 0.2771 0.5946 0.0293 Uiso 1.00 calc . . .
H(3) H 0.9585 0.4341 0.9282 0.0308 Uiso 1.00 calc . . .
H(4) H 0.3513 0.6611 0.8387 0.0341 Uiso 1.00 calc . . .
H(5) H -0.0006 0.6849 0.6908 0.0308 Uiso 1.00 calc . . .
C(7*) C -0.159(2) 0.5833(7) 0.4992(7) 0.017(3) Uani 1.00 d . . .
C(5*) C -0.050(2) 0.4331(7) 0.4046(8) 0.019(3) Uani 1.00 d . . .
C(6*) C -0.204(2) 0.5148(6) 0.4045(8) 0.017(3) Uani 1.00 d . . .
C(8*) C -0.320(2) 0.6608(7) 0.4957(8) 0.023(3) Uani 1.00 d . . .
C(4*) C -0.104(2) 0.3700(7) 0.3121(8) 0.027(3) Uani 1.00 d . . .
C(12*) C -0.417(2) 0.5299(7) 0.3115(8) 0.020(3) Uani 1.00 d . . .
C(9*) C -0.524(2) 0.6754(6) 0.4049(7) 0.026(3) Uani 1.00 d . . .
H(1*) H -0.2962 0.6998 0.5490 0.0259 Uiso 1.00 calc . . .
C(3*) C -0.313(2) 0.3847(8) 0.2220(8) 0.031(3) Uani 1.00 d . . .
H(5*) H 0.0006 0.3151 0.3092 0.0308 Uiso 1.00 calc . . .
C(2*) C -0.462(2) 0.4630(7) 0.2201(8) 0.020(3) Uani 1.00 d . . .
C(10*) C -0.574(2) 0.6101(6) 0.3151(7) 0.019(3) Uani 1.00 d . . .
H(2*) H -0.6143 0.7229 0.4054 0.0293 Uiso 1.00 calc . . .
H(4*) H -0.3513 0.3389 0.1613 0.0341 Uiso 1.00 calc . . .
C(1*) C -0.685(2) 0.4781(7) 0.1274(9) 0.025(3) Uani 1.00 d . . .
C(11*) C -0.797(2) 0.6256(6) 0.2209(8) 0.019(3) Uani 1.00 d . . .
O(1*) O -0.732(1) 0.4207(5) 0.0452(6) 0.031(2) Uani 1.00 d . . .
N(1*) N -0.822(2) 0.5569(6) 0.1349(7) 0.023(2) Uani 1.00 d . . .
O(2*) O -0.933(1) 0.6929(5) 0.2156(6) 0.035(2) Uani 1.00 d . . .
H(3*) H -0.9585 0.5659 0.0718 0.0308 Uiso 1.00 calc . . .

loop_
_atom_site_aniso_label
_atom_site_aniso_U_11
_atom_site_aniso_U_22
_atom_site_aniso_U_33
_atom_site_aniso_U_12
_atom_site_aniso_U_13
_atom_site_aniso_U_23
O(1) 0.030(4) 0.042(4) 0.020(4) 0.001(4) -0.013(3) -0.005(3)
O(2) 0.042(5) 0.033(4) 0.030(4) 0.008(4) -0.009(3) 0.001(3)
N(1) 0.017(5) 0.035(6) 0.017(4) -0.004(4) -0.014(3) 0.010(4)
C(1) 0.022(6) 0.036(6) 0.018(5) -0.001(5) -0.010(4) 0.005(5)
C(2) 0.020(5) 0.022(5) 0.016(5) 0.000(5) -0.003(4) 0.000(4)
C(3) 0.029(6) 0.051(7) 0.011(5) 0.002(6) -0.013(4) -0.001(5)
C(4) 0.026(6) 0.039(7) 0.016(5) 0.014(6) 0.003(4) -0.002(5)
C(5) 0.017(5) 0.021(5) 0.019(5) -0.002(5) 0.003(4) 0.002(4)
C(6) 0.017(5) 0.022(5) 0.011(4) -0.005(5) -0.004(4) -0.002(4)
C(7) 0.010(5) 0.026(6) 0.014(5) -0.005(5) -0.007(4) 0.011(4)
C(8) 0.012(5) 0.038(7) 0.019(5) 0.006(5) -0.010(4) -0.004(4)
C(9) 0.023(5) 0.034(6) 0.020(5) 0.004(5) -0.006(4) -0.001(5)
C(10) 0.020(5) 0.028(6) 0.007(4) -0.006(5) -0.002(4) -0.005(4)
C(11) 0.029(6) 0.005(5) 0.021(5) -0.002(5) -0.006(5) 0.006(4)
C(12) 0.018(6) 0.028(6) 0.013(5) 0.000(5) 0.001(4) 0.004(4)
C(7*) 0.010(5) 0.026(6) 0.014(5) -0.005(5) -0.007(4) 0.011(4)
C(5*) 0.017(5) 0.021(5) 0.019(5) -0.002(5) 0.003(4) 0.002(4)
C(6*) 0.017(5) 0.022(5) 0.011(4) -0.005(5) -0.004(4) -0.002(4)
C(8*) 0.012(5) 0.038(7) 0.019(5) 0.006(5) -0.010(4) -0.004(4)
C(4*) 0.026(6) 0.039(7) 0.016(5) 0.014(6) 0.003(4) -0.002(5)
C(12*) 0.018(6) 0.028(6) 0.013(5) 0.000(5) 0.001(4) 0.004(4)
C(9*) 0.023(5) 0.034(6) 0.020(5) 0.004(5) -0.006(4) -0.001(5)
C(3*) 0.029(6) 0.051(7) 0.011(5) 0.002(6) -0.013(4) -0.001(5)
C(2*) 0.020(5) 0.022(5) 0.016(5) 0.000(5) -0.003(4) 0.000(4)
C(10*) 0.020(5) 0.028(6) 0.007(4) -0.006(5) -0.002(4) -0.005(4)
C(1*) 0.022(6) 0.036(6) 0.018(5) -0.001(5) -0.010(4) 0.005(5)
C(11*) 0.029(6) 0.005(5) 0.021(5) -0.002(5) -0.006(5) 0.006(4)
O(1*) 0.030(4) 0.042(4) 0.020(4) 0.001(4) -0.013(3) -0.005(3)
N(1*) 0.017(5) 0.035(6) 0.017(4) -0.004(4) -0.014(3) 0.010(4)
O(2*) 0.042(5) 0.033(4) 0.030(4) 0.008(4) -0.009(3) 0.001(3)

loop_
_geom_bond_atom_site_label_1
_geom_bond_atom_site_label_2
_geom_bond_distance
_geom_bond_site_symmetry_1
_geom_bond_site_symmetry_2
_geom_bond_publ_flag
O(1) C(1) 1.24(1) . . yes
O(2) C(11) 1.187(9) . . yes
N(1) C(1) 1.34(1) . . yes
N(1) C(11) 1.38(1) . . yes
N(1) H(3) 0.950 . . no
C(1) C(2) 1.48(1) . . yes
C(2) C(3) 1.36(1) . . yes
C(2) C(12) 1.41(1) . . yes
C(3) C(4) 1.41(1) . . yes
C(3) H(4) 0.955 . . no
C(4) C(5) 1.38(1) . . yes
C(4) H(5) 0.952 . . no
C(5) C(6) 1.41(1) . . yes
C(5) C(7) 1.461(9) . 3_566 yes
C(6) C(7) 1.45(1) . . yes
C(6) C(12) 1.45(1) . . yes
C(7) C(8) 1.38(1) . . yes
C(8) C(9) 1.40(1) . . yes
C(8) H(1) 0.820 . . no
C(9) C(10) 1.38(1) . . yes
C(9) H(2) 0.823 . . no
C(10) C(11) 1.49(1) . . yes
C(10) C(12) 1.40(1) . . yes
